data_4316942
loop_
_publ_author_name
'Christian Neis'
'David Petry'
'Alexandre Demangeon'
'Bernd Morgenstern'
'Dirk Kuppert'
'Jochen Huppert'
'Stefan Stucky'
'Kaspar Hegetschweiler'

_publ_section_title
;
 Facially Coordinating Triamine Ligands with a Cyclic Backbone: Some
 Structure-Stability Correlations
;
_journal_name_full 'Inorganic Chemistry'
_journal_page_first 10092
_journal_page_last 10107
_journal_paper_doi 10.1021/ic101360d
_journal_volume 49
_journal_year 2010
_chemical_formula_sum 'C23 H37 N3 O6 S2'
_chemical_formula_weight 515.68
_space_group_IT_number 2
_symmetry_cell_setting triclinic
_symmetry_space_group_name_Hall '-P 1'
_symmetry_space_group_name_H-M 'P -1'
_atom_sites_solution_hydrogens geom
_atom_sites_solution_primary direct
_atom_sites_solution_secondary difmap
_audit_creation_method SHELXL-97
_cell_angle_alpha 102.45(3)
_cell_angle_beta 104.09(3)
_cell_angle_gamma 91.03(3)
_cell_formula_units_Z 2
_cell_length_a 9.280(2)
_cell_length_b 9.951(2)
_cell_length_c 15.008(3)
_cell_measurement_temperature 200(2)
_cell_volume 1309.0(5)
_computing_cell_refinement 'Stoe IPDS Software Vers.2.87, 1997'
_computing_data_collection 'Stoe IPDS Software Vers.2.87, 1997'
_computing_data_reduction 'Stoe IPDS Software Vers.2.87, 1997'
_computing_molecular_graphics 'Bruker SHELXTL'
_computing_publication_material 'Bruker SHELXTL'
_computing_structure_refinement 'SHELXL-97 (Sheldrick, 1997)'
_computing_structure_solution 'SHELXS-97 (Sheldrick, 1990)'
_diffrn_ambient_temperature 200(2)
_diffrn_measured_fraction_theta_full 0.918
_diffrn_measured_fraction_theta_max 0.918
_diffrn_measurement_device_type 'STOE IPDS, image plate'
_diffrn_measurement_method 'phi scans'
_diffrn_radiation_monochromator graphite
_diffrn_radiation_source 'fine-focus sealed tube'
_diffrn_radiation_type MoK\a
_diffrn_radiation_wavelength 0.71073
_diffrn_reflns_av_R_equivalents 0.0859
_diffrn_reflns_av_sigmaI/netI 0.0817
_diffrn_reflns_limit_h_max 9
_diffrn_reflns_limit_h_min -10
_diffrn_reflns_limit_k_max 11
_diffrn_reflns_limit_k_min -11
_diffrn_reflns_limit_l_max 17
_diffrn_reflns_limit_l_min -17
_diffrn_reflns_number 8138
_diffrn_reflns_theta_full 24.01
_diffrn_reflns_theta_max 24.01
_diffrn_reflns_theta_min 2.10
_exptl_absorpt_coefficient_mu 0.245
_exptl_absorpt_correction_type none
_exptl_crystal_colour colorless
_exptl_crystal_density_diffrn 1.308
_exptl_crystal_density_method 'not measured'
_exptl_crystal_description prism
_exptl_crystal_F_000 552
_exptl_crystal_size_max 0.50
_exptl_crystal_size_mid 0.30
_exptl_crystal_size_min 0.20
_refine_diff_density_max 0.494
_refine_diff_density_min -0.414
_refine_diff_density_rms 0.054
_refine_ls_extinction_method none
_refine_ls_goodness_of_fit_ref 1.079
_refine_ls_hydrogen_treatment mixed
_refine_ls_matrix_type full
_refine_ls_number_parameters 348
_refine_ls_number_reflns 3783
_refine_ls_number_restraints 0
_refine_ls_restrained_S_all 1.079
_refine_ls_R_factor_all 0.0491
_refine_ls_R_factor_gt 0.0452
_refine_ls_shift/su_max 0.001
_refine_ls_shift/su_mean 0.000
_refine_ls_structure_factor_coef Fsqd
_refine_ls_weighting_details 'calc w=1/[\s^2^(Fo^2^)+(0.0556P)^2^+0.5033P] where P=(Fo^2^+2Fc^2^)/3'
_refine_ls_weighting_scheme calc
_refine_ls_wR_factor_gt 0.1272
_refine_ls_wR_factor_ref 0.1307
_reflns_number_gt 3395
_reflns_number_total 3783
_reflns_threshold_expression >2sigma(I)
_cod_data_source_file ic101360d_si_001_1.cif
_cod_data_source_block H2Me3tach(Tos)2
_cod_depositor_comments
;
The following automatic conversions were performed:

'_symmetry_cell_setting' value 'Triclinic' changed to 'triclinic'
according to the built-in table from CIF Core dictionary named
'cif_core.dic' version 2.4.1 from 2010-06-29.

Automatic conversion script
Id: cif_fix_values 1646 2011-03-28 12:23:43Z adriana 

The following automatic conversions were performed:

data name '_atom_site_symetry_multiplicity' was replaced with
'_atom_site_symmetry_multiplicity' as specified in the replacement
file 'data/replacement-values/replacement_tags.lst'.

Automatic conversion script
Id: cif_correct_tags 9268 2022-04-12 08:56:07Z antanas 
;
_cod_database_code 4316942

loop_
_symmetry_equiv_pos_as_xyz
'x, y, z'
'-x, -y, -z'

loop_
_atom_site_label
_atom_site_type_symbol
_atom_site_fract_x
_atom_site_fract_y
_atom_site_fract_z
_atom_site_U_iso_or_equiv
_atom_site_adp_type
_atom_site_occupancy
_atom_site_symmetry_multiplicity
_atom_site_calc_flag
_atom_site_refinement_flags
_atom_site_disorder_assembly
_atom_site_disorder_group
S1 S 0.18379(6) 0.74905(5) 0.95000(3) 0.02410(19) Uani 1 1 d . . .
O11 O 0.08621(18) 0.64219(15) 0.96536(10) 0.0290(4) Uani 1 1 d . . .
O12 O 0.12300(18) 0.88276(15) 0.96395(11) 0.0318(4) Uani 1 1 d . . .
O13 O 0.33672(18) 0.74894(17) 1.00227(11) 0.0351(4) Uani 1 1 d . . .
N1 N -0.1881(2) 0.8344(2) 0.96566(13) 0.0239(4) Uani 1 1 d . . .
N3 N -0.1829(2) 0.4836(2) 0.87271(14) 0.0273(4) Uani 1 1 d . . .
N2 N -0.1768(2) 0.7312(2) 0.77491(13) 0.0313(5) Uani 1 1 d . . .
C6 C -0.3822(3) 0.6305(2) 0.92463(14) 0.0238(5) Uani 1 1 d . . .
H6 H -0.4933 0.6191 0.9103 0.029 Uiso 1 1 calc R . .
C3 C -0.3407(3) 0.7072(2) 0.75245(14) 0.0277(5) Uani 1 1 d . . .
H3 H -0.3835 0.7250 0.6885 0.033 Uiso 1 1 calc R . .
C9 C -0.3291(3) 0.6022(2) 1.02320(15) 0.0299(5) Uani 1 1 d . . .
H9A H -0.3575 0.6757 1.0693 0.045 Uiso 1 1 calc R . .
H9B H -0.2205 0.5994 1.0393 0.045 Uiso 1 1 calc R . .
H9C H -0.3753 0.5133 1.0241 0.045 Uiso 1 1 calc R . .
C4 C -0.3880(3) 0.5574(2) 0.75035(14) 0.0297(5) Uani 1 1 d . . .
H4 H -0.4994 0.5513 0.7333 0.036 Uiso 1 1 calc R . .
C1 C -0.3482(2) 0.7825(2) 0.92368(14) 0.0234(5) Uani 1 1 d . . .
H1 H -0.4072 0.8392 0.9635 0.028 Uiso 1 1 calc R . .
C2 C -0.4033(3) 0.8077(2) 0.82410(14) 0.0274(5) Uani 1 1 d . . .
H2 H -0.5134 0.7850 0.8054 0.033 Uiso 1 1 calc R . .
C5 C -0.3419(2) 0.5201(2) 0.84737(14) 0.0252(5) Uani 1 1 d . . .
H5 H -0.4045 0.4344 0.8417 0.030 Uiso 1 1 calc R . .
C7 C -0.3806(3) 0.9584(2) 0.81935(17) 0.0399(6) Uani 1 1 d . . .
H7A H -0.4177 0.9672 0.7541 0.060 Uiso 1 1 calc R . .
H7B H -0.2743 0.9884 0.8416 0.060 Uiso 1 1 calc R . .
H7C H -0.4354 1.0162 0.8594 0.060 Uiso 1 1 calc R . .
C8 C -0.3455(3) 0.4534(3) 0.67111(16) 0.0458(7) Uani 1 1 d . . .
H8A H -0.3777 0.3597 0.6725 0.069 Uiso 1 1 calc R . .
H8B H -0.2373 0.4611 0.6801 0.069 Uiso 1 1 calc R . .
H8C H -0.3945 0.4729 0.6101 0.069 Uiso 1 1 calc R . .
C13 C 0.1943(3) 0.7677(2) 0.68499(16) 0.0353(6) Uani 1 1 d . . .
H13 H 0.1987 0.8375 0.6512 0.042 Uiso 1 1 calc R . .
C14 C 0.1947(3) 0.6303(3) 0.64055(16) 0.0350(6) Uani 1 1 d . . .
C12 C 0.1874(3) 0.8044(2) 0.77915(16) 0.0304(5) Uani 1 1 d . . .
H12 H 0.1870 0.8986 0.8093 0.036 Uiso 1 1 calc R . .
C15 C 0.1850(3) 0.5292(2) 0.69033(16) 0.0360(6) Uani 1 1 d . . .
H15 H 0.1831 0.4347 0.6599 0.043 Uiso 1 1 calc R . .
C11 C 0.1812(2) 0.7019(2) 0.82798(14) 0.0245(5) Uani 1 1 d . . .
C16 C 0.1780(3) 0.5642(2) 0.78381(15) 0.0309(5) Uani 1 1 d . . .
H16 H 0.1710 0.4942 0.8171 0.037 Uiso 1 1 calc R . .
C17 C 0.2089(4) 0.5905(3) 0.53984(18) 0.0575(8) Uani 1 1 d . . .
H17A H 0.2073 0.4899 0.5202 0.086 Uiso 1 1 calc R . .
H17B H 0.3031 0.6323 0.5361 0.086 Uiso 1 1 calc R . .
H17C H 0.1256 0.6238 0.4982 0.086 Uiso 1 1 calc R . .
S2 S -0.01523(8) 0.14622(6) 0.75267(4) 0.0351(2) Uani 1 1 d . . .
O21 O 0.0845(3) 0.1491(3) 0.84346(12) 0.0682(7) Uani 1 1 d . A .
C21 C 0.1041(3) 0.1539(2) 0.67650(15) 0.0323(6) Uani 1 1 d . A .
O23A O -0.0626(12) 0.2782(15) 0.7611(11) 0.065(3) Uani 0.45 1 d P A 1
O23B O -0.1242(9) 0.2537(11) 0.7440(7) 0.054(2) Uani 0.55 1 d P A 2
O22 O -0.1025(3) 0.0166(2) 0.71486(14) 0.0620(6) Uani 1 1 d . A .
C26 C 0.0402(3) 0.1584(3) 0.58318(15) 0.0393(6) Uani 1 1 d . . .
H26 H -0.0648 0.1589 0.5611 0.047 Uiso 1 1 calc R A .
C22 C 0.2560(3) 0.1524(3) 0.70735(17) 0.0407(6) Uani 1 1 d . . .
H22 H 0.2997 0.1495 0.7710 0.049 Uiso 1 1 calc R A .
C24 C 0.2844(4) 0.1602(3) 0.55238(17) 0.0462(7) Uani 1 1 d . . .
C23 C 0.3468(3) 0.1553(3) 0.64588(19) 0.0461(7) Uani 1 1 d . A .
H23 H 0.4517 0.1539 0.6679 0.055 Uiso 1 1 calc R . .
C27 C 0.3807(4) 0.1647(4) 0.4846(2) 0.0702(10) Uani 1 1 d . A .
H27A H 0.4856 0.1627 0.5173 0.105 Uiso 1 1 calc R . .
H27B H 0.3669 0.2498 0.4616 0.105 Uiso 1 1 calc R . .
H27C H 0.3519 0.0848 0.4312 0.105 Uiso 1 1 calc R . .
C25 C 0.1314(4) 0.1623(3) 0.52265(17) 0.0477(7) Uani 1 1 d . A .
H25 H 0.0876 0.1666 0.4592 0.057 Uiso 1 1 calc R . .
H3NA H -0.118(3) 0.559(3) 0.8784(19) 0.043(7) Uiso 1 1 d . . .
H3NB H -0.166(4) 0.409(3) 0.830(2) 0.054(9) Uiso 1 1 d . . .
H3NC H -0.166(3) 0.452(3) 0.928(2) 0.044(7) Uiso 1 1 d . . .
H1NA H -0.184(3) 0.929(3) 0.9757(16) 0.026(6) Uiso 1 1 d . . .
H1NB H -0.132(3) 0.799(3) 0.931(2) 0.039(7) Uiso 1 1 d . . .
H1NC H -0.152(3) 0.806(3) 1.022(2) 0.043(7) Uiso 1 1 d . . .
H2NA H -0.143(4) 0.667(3) 0.737(2) 0.052(8) Uiso 1 1 d . . .
H2NB H -0.150(3) 0.819(3) 0.7694(19) 0.041(7) Uiso 1 1 d . . .

loop_
_atom_site_aniso_label
_atom_site_aniso_U_11
_atom_site_aniso_U_22
_atom_site_aniso_U_33
_atom_site_aniso_U_23
_atom_site_aniso_U_13
_atom_site_aniso_U_12
S1 0.0225(4) 0.0257(3) 0.0246(3) 0.0032(2) 0.0093(2) 0.0016(2)
O11 0.0309(10) 0.0318(8) 0.0263(7) 0.0077(7) 0.0097(7) 0.0002(7)
O12 0.0331(11) 0.0293(8) 0.0339(8) 0.0030(7) 0.0139(7) 0.0028(7)
O13 0.0236(10) 0.0435(9) 0.0323(8) -0.0013(7) 0.0049(7) 0.0038(7)
N1 0.0246(12) 0.0266(10) 0.0207(9) 0.0050(8) 0.0063(8) 0.0012(8)
N3 0.0275(12) 0.0294(10) 0.0273(10) 0.0072(9) 0.0106(8) 0.0032(8)
N2 0.0279(13) 0.0404(12) 0.0287(10) 0.0076(9) 0.0133(9) 0.0014(9)
C6 0.0206(13) 0.0310(11) 0.0224(10) 0.0077(9) 0.0091(9) -0.0003(9)
C3 0.0270(14) 0.0392(12) 0.0184(10) 0.0085(9) 0.0066(9) 0.0043(9)
C9 0.0347(15) 0.0346(12) 0.0251(11) 0.0113(9) 0.0129(10) 0.0027(10)
C4 0.0267(15) 0.0382(12) 0.0207(10) 0.0029(9) 0.0033(9) -0.0008(10)
C1 0.0227(13) 0.0294(11) 0.0208(10) 0.0063(9) 0.0098(9) 0.0047(9)
C2 0.0238(14) 0.0354(12) 0.0251(10) 0.0106(9) 0.0062(9) 0.0062(9)
C5 0.0228(14) 0.0286(11) 0.0245(10) 0.0038(9) 0.0085(9) -0.0013(9)
C7 0.0514(18) 0.0404(14) 0.0320(12) 0.0158(11) 0.0108(11) 0.0128(12)
C8 0.061(2) 0.0475(15) 0.0249(12) -0.0021(11) 0.0114(12) 0.0025(13)
C13 0.0362(16) 0.0420(14) 0.0326(12) 0.0167(11) 0.0104(11) 0.0037(11)
C14 0.0320(16) 0.0483(14) 0.0255(11) 0.0083(11) 0.0084(10) 0.0067(11)
C12 0.0282(15) 0.0313(12) 0.0340(12) 0.0087(10) 0.0113(10) 0.0032(9)
C15 0.0426(17) 0.0346(12) 0.0286(11) 0.0021(10) 0.0091(11) 0.0052(11)
C11 0.0177(13) 0.0316(11) 0.0256(10) 0.0060(9) 0.0086(9) 0.0021(8)
C16 0.0352(15) 0.0312(12) 0.0284(11) 0.0076(10) 0.0112(10) 0.0037(10)
C17 0.081(3) 0.0689(19) 0.0291(13) 0.0140(13) 0.0232(14) 0.0133(16)
S2 0.0520(5) 0.0331(3) 0.0211(3) 0.0042(2) 0.0124(3) 0.0038(3)
O21 0.0688(17) 0.1108(18) 0.0228(9) 0.0182(10) 0.0066(9) -0.0159(13)
C21 0.0500(18) 0.0239(11) 0.0216(10) 0.0033(9) 0.0085(10) -0.0011(10)
O23A 0.066(8) 0.066(6) 0.093(8) 0.036(5) 0.060(7) 0.031(5)
O23B 0.070(6) 0.055(4) 0.057(3) 0.019(3) 0.043(4) 0.033(4)
O22 0.0659(16) 0.0651(13) 0.0527(11) -0.0072(10) 0.0304(11) -0.0187(11)
C26 0.0504(18) 0.0421(14) 0.0223(11) 0.0064(10) 0.0046(11) -0.0026(11)
C22 0.054(2) 0.0407(14) 0.0283(12) 0.0130(11) 0.0082(12) 0.0012(12)
C24 0.070(2) 0.0386(14) 0.0332(13) 0.0039(11) 0.0233(14) -0.0042(13)
C23 0.049(2) 0.0477(15) 0.0459(15) 0.0167(13) 0.0151(13) 0.0019(12)
C27 0.090(3) 0.078(2) 0.0513(17) 0.0071(16) 0.0422(18) -0.0116(19)
C25 0.070(2) 0.0508(16) 0.0204(11) 0.0063(11) 0.0091(12) -0.0081(13)

loop_
_atom_type_symbol
_atom_type_description
_atom_type_scat_dispersion_real
_atom_type_scat_dispersion_imag
_atom_type_scat_source
C C 0.0033 0.0016 'International Tables Vol C Tables 4.2.6.8 and 6.1.1.4'
H H 0.0000 0.0000 'International Tables Vol C Tables 4.2.6.8 and 6.1.1.4'
N N 0.0061 0.0033 'International Tables Vol C Tables 4.2.6.8 and 6.1.1.4'
O O 0.0106 0.0060 'International Tables Vol C Tables 4.2.6.8 and 6.1.1.4'
S S 0.1246 0.1234 'International Tables Vol C Tables 4.2.6.8 and 6.1.1.4'

loop_
_geom_angle_atom_site_label_1
_geom_angle_atom_site_label_2
_geom_angle_atom_site_label_3
_geom_angle
_geom_angle_site_symmetry_1
_geom_angle_site_symmetry_3
_geom_angle_publ_flag
O13 S1 O12 114.31(10) . . ?
O13 S1 O11 112.12(10) . . ?
O12 S1 O11 111.57(10) . . ?
O13 S1 C11 106.73(10) . . ?
O12 S1 C11 105.78(10) . . ?
O11 S1 C11 105.61(10) . . ?
C9 C6 C5 113.15(17) . . ?
C9 C6 C1 112.39(17) . . ?
C5 C6 C1 116.68(17) . . ?
N2 C3 C2 110.22(18) . . ?
N2 C3 C4 111.56(19) . . ?
C2 C3 C4 110.20(18) . . ?
C8 C4 C3 112.33(19) . . ?
C8 C4 C5 113.80(19) . . ?
C3 C4 C5 113.68(17) . . ?
N1 C1 C2 110.93(18) . . ?
N1 C1 C6 114.24(17) . . ?
C2 C1 C6 111.13(17) . . ?
C7 C2 C1 113.68(18) . . ?
C7 C2 C3 112.97(19) . . ?
C1 C2 C3 111.48(17) . . ?
N3 C5 C6 113.52(17) . . ?
N3 C5 C4 113.25(17) . . ?
C6 C5 C4 111.50(17) . . ?
C14 C13 C12 120.6(2) . . ?
C13 C14 C15 119.0(2) . . ?
C13 C14 C17 120.7(2) . . ?
C15 C14 C17 120.3(2) . . ?
C11 C12 C13 119.4(2) . . ?
C16 C15 C14 121.0(2) . . ?
C16 C11 C12 120.67(19) . . ?
C16 C11 S1 119.92(17) . . ?
C12 C11 S1 119.37(17) . . ?
C11 C16 C15 119.4(2) . . ?
O23A S2 O22 128.7(5) . . ?
O23A S2 O21 104.1(6) . . ?
O22 S2 O21 111.49(14) . . ?
O23A S2 O23B 23.4(6) . . ?
O22 S2 O23B 105.3(4) . . ?
O21 S2 O23B 119.2(4) . . ?
O23A S2 C21 99.1(5) . . ?
O22 S2 C21 105.86(11) . . ?
O21 S2 C21 104.77(13) . . ?
O23B S2 C21 109.6(4) . . ?
C22 C21 C26 119.7(2) . . ?
C22 C21 S2 121.60(17) . . ?
C26 C21 S2 118.7(2) . . ?
C25 C26 C21 119.4(3) . . ?
C21 C22 C23 120.6(2) . . ?
C25 C24 C23 118.3(2) . . ?
C25 C24 C27 120.3(3) . . ?
C23 C24 C27 121.3(3) . . ?
C24 C23 C22 120.4(3) . . ?
C24 C25 C26 121.7(2) . . ?

loop_
_geom_bond_atom_site_label_1
_geom_bond_atom_site_label_2
_geom_bond_distance
_geom_bond_site_symmetry_2
_geom_bond_publ_flag
S1 O13 1.4450(18) . ?
S1 O12 1.4481(16) . ?
S1 O11 1.4753(17) . ?
S1 C11 1.784(2) . ?
N1 C1 1.499(3) . ?
N3 C5 1.503(3) . ?
N2 C3 1.478(3) . ?
C6 C9 1.530(3) . ?
C6 C5 1.539(3) . ?
C6 C1 1.543(3) . ?
C3 C2 1.535(3) . ?
C3 C4 1.538(3) . ?
C4 C8 1.534(3) . ?
C4 C5 1.542(3) . ?
C1 C2 1.533(3) . ?
C2 C7 1.530(3) . ?
C13 C14 1.386(3) . ?
C13 C12 1.399(3) . ?
C14 C15 1.390(4) . ?
C14 C17 1.516(3) . ?
C12 C11 1.386(3) . ?
C15 C16 1.389(3) . ?
C11 C16 1.384(3) . ?
S2 O23A 1.382(15) . ?
S2 O22 1.437(2) . ?
S2 O21 1.443(2) . ?
S2 O23B 1.490(11) . ?
S2 C21 1.786(2) . ?
C21 C22 1.374(4) . ?
C21 C26 1.393(3) . ?
C26 C25 1.390(4) . ?
C22 C23 1.397(4) . ?
C24 C25 1.383(4) . ?
C24 C23 1.393(4) . ?
C24 C27 1.515(4) . ?
